data_4035016
loop_
_publ_author_name
'Andreou, Dimitrios'
'Kallitsakis, Michael G.'
'Loukopoulos, Edward'
'Gabriel, Catherine'
'Kostakis, George E.'
'Lykakis, Ioannis N.'

_publ_section_title
;
 Copper-Promoted Regioselective Synthesis of Polysubstituted Pyrroles from
 Aldehydes, Amines, and Nitroalkenes via 1,2-Phenyl/Alkyl Migration.
;
_journal_issue 4
_journal_name_full 'The Journal of organic chemistry'
_journal_page_first 2104
_journal_page_last 2113
_journal_paper_doi 10.1021/acs.joc.7b03051
_journal_volume 83
_journal_year 2018
_chemical_formula_moiety 'C24 H20 Br N'
_chemical_formula_sum 'C24 H20 Br N'
_chemical_formula_weight 402.32
_space_group_crystal_system triclinic
_space_group_IT_number 2
_space_group_name_Hall '-P 1'
_space_group_name_H-M_alt 'P -1'
_atom_sites_solution_hydrogens geom
_audit_creation_date 2016-11-23
_audit_creation_method
;
Olex2 1.2
(compiled 2016.09.09 svn.r3337 for OlexSys, GUI svn.r5227)
;
_cell_angle_alpha 77.515(2)
_cell_angle_beta 82.318(2)
_cell_angle_gamma 78.463(2)
_cell_formula_units_Z 2
_cell_length_a 5.88570(10)
_cell_length_b 12.0646(2)
_cell_length_c 13.8223(3)
_cell_measurement_reflns_used 14408
_cell_measurement_temperature 100(2)
_cell_measurement_theta_max 29.1100
_cell_measurement_theta_min 3.5250
_cell_volume 934.73(3)
_computing_molecular_graphics 'Olex2 (Dolomanov et al., 2009)'
_computing_publication_material 'Olex2 (Dolomanov et al., 2009)'
_computing_structure_refinement 'ShelXL (Sheldrick, 2015)'
_diffrn_ambient_temperature 100(2)
_diffrn_detector 'CCD area detector'
_diffrn_detector_area_resol_mean 28.5714
_diffrn_detector_type 'Rigaku HG Saturn724+ (2x2 bin mode)'
_diffrn_measured_fraction_theta_full 0.998
_diffrn_measured_fraction_theta_max 0.998
_diffrn_measurement_device 'four-circle \k goniometer'
_diffrn_measurement_device_type
;
Rigaku FRE+ equipped with HF Varimax confocal mirrors and an AFC12 goniometer and HG Saturn 724+ detector
;
_diffrn_measurement_method 'profile data from \w-scans'
_diffrn_measurement_specimen_support 'MiTeGen MicroLoop'
_diffrn_radiation_collimation 0.2
_diffrn_radiation_monochromator 'Confocal mirrors, HF Varimax'
_diffrn_radiation_probe x-ray
_diffrn_radiation_type 'Mo K\a'
_diffrn_radiation_wavelength 0.71075
_diffrn_radiation_xray_symbol K-L~3~
_diffrn_reflns_av_R_equivalents 0.0539
_diffrn_reflns_av_unetI/netI 0.0293
_diffrn_reflns_Laue_measured_fraction_full 0.998
_diffrn_reflns_Laue_measured_fraction_max 0.998
_diffrn_reflns_limit_h_max 7
_diffrn_reflns_limit_h_min -7
_diffrn_reflns_limit_k_max 15
_diffrn_reflns_limit_k_min -15
_diffrn_reflns_limit_l_max 17
_diffrn_reflns_limit_l_min -17
_diffrn_reflns_number 34412
_diffrn_reflns_point_group_measured_fraction_full 0.998
_diffrn_reflns_point_group_measured_fraction_max 0.998
_diffrn_reflns_theta_full 25.242
_diffrn_reflns_theta_max 27.484
_diffrn_reflns_theta_min 3.515
_diffrn_source 'Rotating Anode'
_diffrn_source_current 55.0
_diffrn_source_power 2.475
_diffrn_source_target Mo
_diffrn_source_type 'Rigaku FRE+'
_diffrn_source_voltage 45.0
_exptl_absorpt_coefficient_mu 2.206
_exptl_absorpt_correction_T_max 1.00000
_exptl_absorpt_correction_T_min 0.77719
_exptl_absorpt_correction_type multi-scan
_exptl_absorpt_process_details
;
CrysAlisPro 1.171.39.9g (Rigaku Oxford Diffraction, 2015)
Empirical absorption correction using spherical harmonics,
 implemented in SCALE3 ABSPACK scaling algorithm.
;
_exptl_crystal_colour colourless
_exptl_crystal_density_diffrn 1.429
_exptl_crystal_description needle
_exptl_crystal_F_000 412
_exptl_crystal_size_max 0.500
_exptl_crystal_size_mid 0.030
_exptl_crystal_size_min 0.020
_refine_diff_density_max 1.166
_refine_diff_density_min -0.467
_refine_diff_density_rms 0.083
_refine_ls_extinction_method none
_refine_ls_goodness_of_fit_ref 1.182
_refine_ls_hydrogen_treatment constr
_refine_ls_matrix_type full
_refine_ls_number_parameters 236
_refine_ls_number_reflns 4283
_refine_ls_number_restraints 0
_refine_ls_restrained_S_all 1.182
_refine_ls_R_factor_all 0.0456
_refine_ls_R_factor_gt 0.0430
_refine_ls_shift/su_max 0.001
_refine_ls_shift/su_mean 0.000
_refine_ls_structure_factor_coef Fsqd
_refine_ls_weighting_details 'w=1/[\s^2^(Fo^2^)+(0.0395P)^2^+0.9617P] where P=(Fo^2^+2Fc^2^)/3'
_refine_ls_weighting_scheme calc
_refine_ls_wR_factor_gt 0.0929
_refine_ls_wR_factor_ref 0.0941
_reflns_Friedel_coverage 0.000
_reflns_number_gt 4124
_reflns_number_total 4283
_reflns_threshold_expression 'I > 2\s(I)'
_cod_data_source_file jo7b03051_si_003.cif
_cod_data_source_block 2016ncs0772acapyb
_cod_database_code 4035016
_shelx_space_group_comment
;
The symmetry employed for this shelxl refinement is uniquely defined
by the following loop, which should always be used as a source of
symmetry information in preference to the above space-group names.
They are only intended as comments.
;
_olex2_refinement_description
;
1. Others
 Fixed Uiso: H003(0.022) H008(0.022) H00B(0.021) H00A(0.023) H00C(0.023)
 H00E(0.023) H00F(0.022) H00G(0.022) H00H(0.025) H00I(0.03) H00J(0.024)
 H00K(0.029) H00L(0.024) H00M(0.026) H00N(0.028) H00O(0.027) H00D(0.032)
 H00P(0.032) H00Q(0.032) H00R(0.028)
 Fixed X: H003(0.8793) H008(1.2421) H00B(0.6112) H00A(0.1593) H00C(0.0808)
 H00E(-0.0033) H00F(0.9731) H00G(0.5601) H00H(0.106) H00I(0.2991) H00J(0.627)
 H00K(0.656) H00L(0.272) H00M(-0.2604) H00N(-0.2571) H00O(0.0099) H00D(0.4026)
 H00P(0.656) H00Q(0.4463) H00R(0.8183)
 Fixed Y: H003(0.1314) H008(0.3727) H00B(0.2727) H00A(0.7769) H00C(0.7993)
 H00E(0.5139) H00F(0.5138) H00G(0.6323) H00H(0.9916) H00I(1.1471) H00J(0.8059)
 H00K(1.1323) H00L(0.8031) H00M(0.581) H00N(0.7603) H00O(0.8707) H00D(0.3483)
 H00P(0.3696) H00Q(0.4361) H00R(0.962)
 Fixed Z: H003(0.442) H008(0.4637) H00B(0.3561) H00A(0.3562) H00C(0.2488)
 H00E(0.1561) H00F(0.378) H00G(0.3864) H00H(0.3234) H00I(0.2817) H00J(0.1771)
 H00K(0.1886) H00L(0.0691) H00M(0.0354) H00N(-0.0671) H00O(-0.0496)
 H00D(0.2038) H00P(0.1651) H00Q(0.1045) H00R(0.1351)
;
_shelx_shelxl_version_number 2014/7
_olex2_submission_special_instructions 'No special instructions were received'

loop_
_space_group_symop_operation_xyz
'x, y, z'
'-x, -y, -z'

loop_
_atom_site_label
_atom_site_type_symbol
_atom_site_fract_x
_atom_site_fract_y
_atom_site_fract_z
_atom_site_U_iso_or_equiv
_atom_site_adp_type
_atom_site_occupancy
_atom_site_site_symmetry_order
_atom_site_calc_flag
_atom_site_refinement_flags_posn
Br01 Br 1.30222(4) 0.12360(2) 0.53345(2) 0.02142(9) Uani 1 1 d .
N002 N 0.3510(4) 0.67127(16) 0.27226(15) 0.0167(4) Uani 1 1 d .
C003 C 0.8970(4) 0.2083(2) 0.42937(19) 0.0184(5) Uani 1 1 d .
H003 H 0.8793 0.1314 0.4420 0.022 Uiso 1 1 calc R
C004 C 1.0835(4) 0.2393(2) 0.46134(18) 0.0176(5) Uani 1 1 d .
C005 C 0.7592(4) 0.4095(2) 0.35924(18) 0.0160(5) Uani 1 1 d .
C006 C 0.3203(4) 0.60653(19) 0.20534(18) 0.0157(5) Uani 1 1 d .
C007 C 0.3480(4) 0.8818(2) 0.25502(18) 0.0172(5) Uani 1 1 d .
C008 C 1.1146(4) 0.3531(2) 0.44241(18) 0.0183(5) Uani 1 1 d .
H008 H 1.2421 0.3727 0.4637 0.022 Uiso 1 1 calc R
C009 C 0.1609(4) 0.6513(2) 0.12703(18) 0.0164(5) Uani 1 1 d .
C00A C 0.5837(4) 0.5010(2) 0.30965(18) 0.0161(5) Uani 1 1 d .
C00B C 0.7365(4) 0.2933(2) 0.37824(18) 0.0178(5) Uani 1 1 d .
H00B H 0.6112 0.2727 0.3561 0.021 Uiso 1 1 calc R
C00C C 0.4622(4) 0.4999(2) 0.22740(18) 0.0164(5) Uani 1 1 d .
C00D C 0.2156(4) 0.7824(2) 0.28640(19) 0.0189(5) Uani 1 1 d .
H00A H 0.1593 0.7769 0.3562 0.023 Uiso 1 1 calc R
H00C H 0.0808 0.7993 0.2488 0.023 Uiso 1 1 calc R
C00E C 0.0000(4) 0.5857(2) 0.11495(19) 0.0188(5) Uani 1 1 d .
H00E H -0.0033 0.5139 0.1561 0.023 Uiso 1 1 calc R
C00F C 0.9527(4) 0.4373(2) 0.39127(18) 0.0180(5) Uani 1 1 d .
H00F H 0.9731 0.5138 0.3780 0.022 Uiso 1 1 calc R
C00G C 0.5098(4) 0.6077(2) 0.33496(19) 0.0180(5) Uani 1 1 d .
H00G H 0.5601 0.6323 0.3864 0.022 Uiso 1 1 calc R
C00H C 0.2498(5) 0.9852(2) 0.28585(19) 0.0209(5) Uani 1 1 d .
H00H H 0.1060 0.9916 0.3234 0.025 Uiso 1 1 calc R
C00I C 0.3654(5) 1.0785(2) 0.2608(2) 0.0246(6) Uani 1 1 d .
H00I H 0.2991 1.1471 0.2817 0.030 Uiso 1 1 calc R
C00J C 0.5605(4) 0.8742(2) 0.19846(19) 0.0202(5) Uani 1 1 d .
H00J H 0.6270 0.8059 0.1771 0.024 Uiso 1 1 calc R
C00K C 0.5781(5) 1.0699(2) 0.2050(2) 0.0243(6) Uani 1 1 d .
H00K H 0.6560 1.1323 0.1886 0.029 Uiso 1 1 calc R
C00L C 0.1642(5) 0.7586(2) 0.06326(19) 0.0198(5) Uani 1 1 d .
H00L H 0.2720 0.8031 0.0691 0.024 Uiso 1 1 calc R
C00M C -0.1547(5) 0.6259(2) 0.04263(19) 0.0219(5) Uani 1 1 d .
H00M H -0.2604 0.5810 0.0354 0.026 Uiso 1 1 calc R
C00N C -0.1523(5) 0.7329(2) -0.01896(19) 0.0229(5) Uani 1 1 d .
H00N H -0.2571 0.7603 -0.0671 0.028 Uiso 1 1 calc R
C00O C 0.0078(5) 0.7989(2) -0.00834(19) 0.0227(5) Uani 1 1 d .
H00O H 0.0099 0.8707 -0.0496 0.027 Uiso 1 1 calc R
C00P C 0.4947(5) 0.4050(2) 0.1700(2) 0.0214(5) Uani 1 1 d .
H00D H 0.4026 0.3483 0.2038 0.032 Uiso 1 1 calc GR
H00P H 0.6560 0.3696 0.1651 0.032 Uiso 1 1 calc GR
H00Q H 0.4463 0.4361 0.1045 0.032 Uiso 1 1 calc GR
C00Q C 0.6755(5) 0.9678(2) 0.1733(2) 0.0233(5) Uani 1 1 d .
H00R H 0.8183 0.9620 0.1351 0.028 Uiso 1 1 calc R

loop_
_atom_site_aniso_label
_atom_site_aniso_U_11
_atom_site_aniso_U_22
_atom_site_aniso_U_33
_atom_site_aniso_U_23
_atom_site_aniso_U_13
_atom_site_aniso_U_12
Br01 0.01718(14) 0.01751(13) 0.02586(15) -0.00087(9) -0.00316(9) 0.00277(9)
N002 0.0179(10) 0.0112(9) 0.0220(10) -0.0070(8) -0.0028(8) -0.0004(8)
C003 0.0197(12) 0.0106(10) 0.0232(12) -0.0038(9) 0.0012(10) -0.0006(9)
C004 0.0153(12) 0.0162(11) 0.0187(12) -0.0041(9) -0.0004(9) 0.0033(9)
C005 0.0165(12) 0.0134(11) 0.0181(11) -0.0047(9) -0.0009(9) -0.0011(9)
C006 0.0172(12) 0.0119(10) 0.0200(12) -0.0057(9) -0.0014(9) -0.0046(9)
C007 0.0208(12) 0.0118(10) 0.0193(12) -0.0040(9) -0.0053(10) -0.0002(9)
C008 0.0167(12) 0.0184(11) 0.0206(12) -0.0070(9) -0.0016(10) -0.0018(9)
C009 0.0158(12) 0.0141(11) 0.0193(12) -0.0065(9) -0.0003(9) -0.0001(9)
C00A 0.0153(12) 0.0123(10) 0.0214(12) -0.0044(9) -0.0023(9) -0.0028(9)
C00B 0.0163(12) 0.0155(11) 0.0232(12) -0.0066(9) -0.0027(10) -0.0029(9)
C00C 0.0174(12) 0.0122(10) 0.0211(12) -0.0053(9) -0.0020(9) -0.0037(9)
C00D 0.0200(13) 0.0117(11) 0.0249(13) -0.0067(9) -0.0017(10) 0.0008(9)
C00E 0.0210(13) 0.0135(11) 0.0227(12) -0.0062(9) -0.0017(10) -0.0022(9)
C00F 0.0201(12) 0.0144(11) 0.0208(12) -0.0060(9) -0.0021(10) -0.0032(9)
C00G 0.0194(12) 0.0144(11) 0.0222(12) -0.0067(9) -0.0051(10) -0.0021(9)
C00H 0.0224(13) 0.0145(11) 0.0238(13) -0.0063(9) 0.0024(10) 0.0012(10)
C00I 0.0336(15) 0.0109(11) 0.0282(14) -0.0080(10) 0.0010(11) 0.0010(10)
C00J 0.0219(13) 0.0124(11) 0.0267(13) -0.0084(9) -0.0013(10) 0.0002(9)
C00K 0.0304(15) 0.0118(11) 0.0305(14) -0.0047(10) -0.0004(11) -0.0045(10)
C00L 0.0204(13) 0.0151(11) 0.0245(13) -0.0060(9) -0.0001(10) -0.0030(9)
C00M 0.0197(13) 0.0239(13) 0.0255(13) -0.0093(10) -0.0032(10) -0.0061(10)
C00N 0.0213(13) 0.0272(13) 0.0191(12) -0.0057(10) -0.0056(10) 0.0021(11)
C00O 0.0252(14) 0.0176(12) 0.0218(13) -0.0007(10) -0.0004(10) -0.0002(10)
C00P 0.0260(14) 0.0134(11) 0.0274(13) -0.0085(10) -0.0086(11) -0.0009(10)
C00Q 0.0213(13) 0.0165(12) 0.0311(14) -0.0077(10) 0.0034(11) -0.0012(10)

loop_
_atom_type_symbol
_atom_type_description
_atom_type_scat_dispersion_real
_atom_type_scat_dispersion_imag
_atom_type_scat_source
C C 0.0033 0.0016 'International Tables Vol C Tables 4.2.6.8 and 6.1.1.4'
H H 0.0000 0.0000 'International Tables Vol C Tables 4.2.6.8 and 6.1.1.4'
Br Br -0.2901 2.4595 'International Tables Vol C Tables 4.2.6.8 and 6.1.1.4'
N N 0.0061 0.0033 'International Tables Vol C Tables 4.2.6.8 and 6.1.1.4'

loop_
_geom_angle_atom_site_label_1
_geom_angle_atom_site_label_2
_geom_angle_atom_site_label_3
_geom_angle
C006 N002 C00D 127.2(2)
C00G N002 C006 109.20(19)
C00G N002 C00D 123.0(2)
C004 C003 H003 120.5
C004 C003 C00B 119.1(2)
C00B C003 H003 120.5
C003 C004 Br01 119.43(18)
C003 C004 C008 121.4(2)
C008 C004 Br01 119.16(19)
C00B C005 C00A 121.8(2)
C00B C005 C00F 118.0(2)
C00F C005 C00A 120.2(2)
N002 C006 C009 122.5(2)
N002 C006 C00C 107.7(2)
C00C C006 C009 129.7(2)
C00H C007 C00D 117.9(2)
C00J C007 C00D 123.0(2)
C00J C007 C00H 119.1(2)
C004 C008 H008 120.5
C004 C008 C00F 119.0(2)
C00F C008 H008 120.5
C00E C009 C006 119.5(2)
C00E C009 C00L 118.3(2)
C00L C009 C006 122.2(2)
C00C C00A C005 128.4(2)
C00G C00A C005 124.7(2)
C00G C00A C00C 106.9(2)
C003 C00B C005 121.3(2)
C003 C00B H00B 119.4
C005 C00B H00B 119.4
C006 C00C C00A 107.3(2)
C006 C00C C00P 125.9(2)
C00A C00C C00P 126.6(2)
N002 C00D C007 114.5(2)
N002 C00D H00A 108.6
N002 C00D H00C 108.6
C007 C00D H00A 108.6
C007 C00D H00C 108.6
H00A C00D H00C 107.6
C009 C00E H00E 119.5
C00M C00E C009 121.0(2)
C00M C00E H00E 119.5
C005 C00F H00F 119.4
C008 C00F C005 121.3(2)
C008 C00F H00F 119.4
N002 C00G C00A 108.9(2)
N002 C00G H00G 125.6
C00A C00G H00G 125.6
C007 C00H H00H 119.8
C00I C00H C007 120.3(2)
C00I C00H H00H 119.8
C00H C00I H00I 119.9
C00K C00I C00H 120.2(2)
C00K C00I H00I 119.9
C007 C00J H00J 119.8
C007 C00J C00Q 120.4(2)
C00Q C00J H00J 119.8
C00I C00K H00K 120.2
C00I C00K C00Q 119.7(2)
C00Q C00K H00K 120.2
C009 C00L H00L 119.8
C00O C00L C009 120.4(2)
C00O C00L H00L 119.8
C00E C00M H00M 119.9
C00N C00M C00E 120.2(2)
C00N C00M H00M 119.9
C00M C00N H00N 120.2
C00M C00N C00O 119.5(2)
C00O C00N H00N 120.2
C00L C00O C00N 120.5(2)
C00L C00O H00O 119.7
C00N C00O H00O 119.7
C00C C00P H00D 109.5
C00C C00P H00P 109.5
C00C C00P H00Q 109.5
H00D C00P H00P 109.5
H00D C00P H00Q 109.5
H00P C00P H00Q 109.5
C00J C00Q H00R 119.9
C00K C00Q C00J 120.2(2)
C00K C00Q H00R 119.9

loop_
_geom_bond_atom_site_label_1
_geom_bond_atom_site_label_2
_geom_bond_distance
Br01 C004 1.903(2)
N002 C006 1.383(3)
N002 C00D 1.455(3)
N002 C00G 1.362(3)
C003 H003 0.9300
C003 C004 1.380(4)
C003 C00B 1.386(3)
C004 C008 1.385(3)
C005 C00A 1.471(3)
C005 C00B 1.399(3)
C005 C00F 1.399(3)
C006 C009 1.470(3)
C006 C00C 1.383(3)
C007 C00D 1.514(3)
C007 C00H 1.395(3)
C007 C00J 1.381(4)
C008 H008 0.9300
C008 C00F 1.386(3)
C009 C00E 1.397(3)
C009 C00L 1.402(3)
C00A C00C 1.425(3)
C00A C00G 1.378(3)
C00B H00B 0.9300
C00C C00P 1.498(3)
C00D H00A 0.9700
C00D H00C 0.9700
C00E H00E 0.9300
C00E C00M 1.386(4)
C00F H00F 0.9300
C00G H00G 0.9300
C00H H00H 0.9300
C00H C00I 1.388(4)
C00I H00I 0.9300
C00I C00K 1.378(4)
C00J H00J 0.9300
C00J C00Q 1.389(4)
C00K H00K 0.9300
C00K C00Q 1.386(3)
C00L H00L 0.9300
C00L C00O 1.386(4)
C00M H00M 0.9300
C00M C00N 1.385(4)
C00N H00N 0.9300
C00N C00O 1.390(4)
C00O H00O 0.9300
C00P H00D 0.9600
C00P H00P 0.9600
C00P H00Q 0.9600
C00Q H00R 0.9300
